data_7212637
loop_
_publ_author_name
'Constable, Edwin C.'
'Harris, Kate'
'Housecroft, Catherine E.'
'Neuburger, Markus'
'Zampese, Jennifer A.'

_publ_section_title
;
 Turning {M(tpy)2}n+ embraces and CH&#x22EF;\p interactions on and off in
 homoleptic cobalt(ii) and cobalt(iii)
 bis(2,2&#x2032;:6&#x2032;,2&#x2033;-terpyridine) complexes
;
_journal_issue 10
_journal_name_full CrystEngComm
_journal_page_first 2949
_journal_paper_doi 10.1039/c002834g
_journal_volume 12
_journal_year 2010
_chemical_formula_moiety 'C32 H26 Co N6 O2, 2(F6 P)'
_chemical_formula_sum 'C32 H26 Co F12 N6 O2 P2'
_chemical_formula_weight 875.45
_space_group_IT_number 14
_symmetry_cell_setting monoclinic
_symmetry_space_group_name_Hall '-P 2ybc'
_symmetry_space_group_name_H-M 'P 1 21/c 1'
_atom_sites_solution_hydrogens geom
_atom_sites_solution_primary direct
_audit_creation_date 06-10-16
_audit_creation_method CRYSTALS_ver_12.84
_cell_angle_alpha 90
_cell_angle_beta 102.360(4)
_cell_angle_gamma 90
_cell_formula_units_Z 4
_cell_length_a 18.9611(17)
_cell_length_b 9.3533(9)
_cell_length_c 19.6865(18)
_cell_measurement_reflns_used 5923
_cell_measurement_temperature 173
_cell_measurement_theta_max 27
_cell_measurement_theta_min 1
_cell_volume 3410.5(5)
_computing_cell_refinement 'DENZO/SCALEPACK (Otwinowski & Minor, 1997)'
_computing_data_collection 'COLLECT (Nonius, 1997-2001).'
_computing_data_reduction 'DENZO/SCALEPACK (Otwinowski & Minor, 1997)'
_computing_molecular_graphics 'CAMERON (Watkin et al., 1996)'
_computing_publication_material 'CRYSTALS (Betteridge et al., 2003)'
_computing_structure_refinement 'CRYSTALS (Betteridge et al., 2003)'
_computing_structure_solution 'USER DEFINED STRUCTURE SOLUTION'
_diffrn_ambient_temperature 173
_diffrn_measured_fraction_theta_full 0.873
_diffrn_measured_fraction_theta_max 0.834
_diffrn_measurement_device_type 'Nonius KappaCCD'
_diffrn_measurement_method \w
_diffrn_radiation_monochromator graphite
_diffrn_radiation_type 'Mo K\a'
_diffrn_radiation_wavelength 0.71073
_diffrn_reflns_av_R_equivalents 0.084
_diffrn_reflns_limit_h_max 24
_diffrn_reflns_limit_h_min -23
_diffrn_reflns_limit_k_max 11
_diffrn_reflns_limit_k_min -11
_diffrn_reflns_limit_l_max 24
_diffrn_reflns_limit_l_min -25
_diffrn_reflns_number 15519
_diffrn_reflns_theta_full 25.132
_diffrn_reflns_theta_max 27.618
_diffrn_reflns_theta_min 2.118
_diffrn_standards_number 0
_exptl_absorpt_coefficient_mu 0.705
_exptl_absorpt_correction_T_max 0.96
_exptl_absorpt_correction_T_min 0.79
_exptl_absorpt_correction_type multi-scan
_exptl_absorpt_process_details 'DENZO/SCALEPACK (Otwinowski & Minor, 1997)'
_exptl_crystal_colour red
_exptl_crystal_density_diffrn 1.705
_exptl_crystal_description plate
_exptl_crystal_F_000 1764
_exptl_crystal_size_max 0.40
_exptl_crystal_size_mid 0.34
_exptl_crystal_size_min 0.06
_refine_diff_density_max 1.29
_refine_diff_density_min -1.88
_refine_ls_extinction_method None
_refine_ls_goodness_of_fit_ref 0.9258
_refine_ls_hydrogen_treatment constr
_refine_ls_matrix_type full
_refine_ls_number_parameters 496
_refine_ls_number_reflns 6563
_refine_ls_number_restraints 0
_refine_ls_R_factor_all 0.1464
_refine_ls_R_factor_gt 0.0738
_refine_ls_shift/su_max 0.003763
_refine_ls_structure_factor_coef Fsqd
_refine_ls_weighting_details
;
Method= Modified Sheldrick
w=1/[\s^2^(F^2^) + ( 0.12P)^2^ + 2.90P]
,where P=(max(Fo^2^,0) + 2Fc^2^)/3
;
_refine_ls_weighting_scheme calc
_refine_ls_wR_factor_all 0.2162
_refine_ls_wR_factor_gt 0.1845
_refine_ls_wR_factor_ref 0.2162
_reflns_limit_h_max 24
_reflns_limit_h_min -24
_reflns_limit_k_max 11
_reflns_limit_k_min 0
_reflns_limit_l_max 25
_reflns_limit_l_min 0
_reflns_number_gt 3302
_reflns_number_total 6626
_reflns_threshold_expression I>2.0\s(I)
_oxford_diffrn_Wilson_B_factor 0.00
_oxford_diffrn_Wilson_scale 0.00
_oxford_refine_ls_scale 0.1972(2)
_oxford_structure_analysis_title '10161534 kh034_2_173k'
_cod_data_source_file c002834g.txt
_cod_data_source_block kh034_2
_cod_depositor_comments
;
The following automatic conversions were performed:

'_symmetry_cell_setting' value 'Monoclinic' changed to 'monoclinic'
according to /home/saulius/struct/CIF-dictionaries/cif_core.dic
dictionary named 'cif_core.dic' version 2.4.2 from 2011-04-26.

Automatic conversion script
Id: cif_fix_values 1891 2012-01-12 08:04:46Z andrius 
;
_cod_original_sg_symbol_H-M 'P 21/c '
_cod_original_formula_sum 'C32 H26 Co1 F12 N6 O2 P2'
_cod_database_code 7212637

loop_
_symmetry_equiv_pos_as_xyz
x,y,z
-x,-y,-z
-x,y+1/2,-z+1/2
x,-y+1/2,z+1/2

loop_
_atom_site_label
_atom_site_type_symbol
_atom_site_fract_x
_atom_site_fract_y
_atom_site_fract_z
_atom_site_U_iso_or_equiv
_atom_site_occupancy
_atom_site_adp_type
_atom_site_refinement_flags_posn
Co1 Co 0.75302(4) 0.50349(9) 0.48657(4) 0.0385 1.0000 Uani .
N1 N 0.7799(2) 0.4262(5) 0.3967(3) 0.0401 1.0000 Uani .
N2 N 0.8530(2) 0.4570(5) 0.5219(2) 0.0360 1.0000 Uani .
N3 N 0.7654(2) 0.5680(6) 0.5890(3) 0.0471 1.0000 Uani .
N4 N 0.7139(2) 0.3018(5) 0.5135(3) 0.0393 1.0000 Uani .
N5 N 0.6497(2) 0.5275(5) 0.4509(3) 0.0388 1.0000 Uani .
N6 N 0.7477(2) 0.7188(6) 0.4492(3) 0.0438 1.0000 Uani .
C1 C 0.7406(3) 0.4204(8) 0.3324(4) 0.0543 1.0000 Uani .
C2 C 0.7643(4) 0.3685(7) 0.2761(4) 0.0528 1.0000 Uani .
C3 C 0.8343(3) 0.3138(7) 0.2874(3) 0.0503 1.0000 Uani .
C4 C 0.8757(3) 0.3157(7) 0.3535(3) 0.0473 1.0000 Uani .
C5 C 0.8491(3) 0.3747(6) 0.4075(3) 0.0377 1.0000 Uani .
C6 C 0.8896(3) 0.3888(6) 0.4787(3) 0.0375 1.0000 Uani .
C7 C 0.9599(3) 0.3432(6) 0.5045(3) 0.0399 1.0000 Uani .
C8 C 0.9906(3) 0.3645(6) 0.5743(3) 0.0399 1.0000 Uani .
C9 C 0.9513(3) 0.4272(7) 0.6192(3) 0.0429 1.0000 Uani .
C10 C 0.8819(3) 0.4700(6) 0.5894(3) 0.0362 1.0000 Uani .
C11 C 0.8306(3) 0.5311(6) 0.6299(3) 0.0394 1.0000 Uani .
C12 C 0.8443(3) 0.5426(7) 0.7004(3) 0.0450 1.0000 Uani .
C13 C 0.7899(4) 0.5938(8) 0.7312(4) 0.0602 1.0000 Uani .
C14 C 0.7240(4) 0.6354(8) 0.6895(4) 0.0572 1.0000 Uani .
C15 C 0.7141(3) 0.6209(7) 0.6193(4) 0.0517 1.0000 Uani .
C16 C 0.7502(3) 0.1915(7) 0.5476(3) 0.0481 1.0000 Uani .
C17 C 0.7183(3) 0.0684(7) 0.5625(3) 0.0474 1.0000 Uani .
C18 C 0.6429(4) 0.0530(7) 0.5398(4) 0.0515 1.0000 Uani .
C19 C 0.6057(3) 0.1678(7) 0.5044(3) 0.0438 1.0000 Uani .
C20 C 0.6405(3) 0.2903(6) 0.4930(3) 0.0404 1.0000 Uani .
C21 C 0.6047(3) 0.4190(7) 0.4574(3) 0.0398 1.0000 Uani .
C22 C 0.5311(3) 0.4321(7) 0.4320(3) 0.0449 1.0000 Uani .
C23 C 0.5043(3) 0.5557(7) 0.3975(4) 0.0461 1.0000 Uani .
C24 C 0.5497(3) 0.6664(7) 0.3904(3) 0.0418 1.0000 Uani .
C25 C 0.6236(3) 0.6485(6) 0.4183(3) 0.0381 1.0000 Uani .
C26 C 0.6791(3) 0.7594(6) 0.4163(3) 0.0383 1.0000 Uani .
C27 C 0.6652(3) 0.8906(7) 0.3843(4) 0.0503 1.0000 Uani .
C28 C 0.7220(4) 0.9866(7) 0.3877(4) 0.0531 1.0000 Uani .
C29 C 0.7904(4) 0.9484(8) 0.4222(4) 0.0525 1.0000 Uani .
C30 C 0.8012(3) 0.8153(8) 0.4523(3) 0.0506 1.0000 Uani .
C31 C 1.0920(3) 0.3229(8) 0.6677(4) 0.0547 1.0000 Uani .
C32 C 0.4012(3) 0.6716(7) 0.3269(4) 0.0576 1.0000 Uani .
O1 O 1.0602(2) 0.3212(5) 0.5950(2) 0.0501 1.0000 Uani .
O2 O 0.4316(2) 0.5553(5) 0.3719(2) 0.0525 1.0000 Uani .
P1 P 0.94780(9) -0.0520(2) 0.64342(10) 0.0496 1.0000 Uani .
P2 P 0.45302(9) 0.0930(2) 0.31568(10) 0.0511 1.0000 Uani .
F1 F 0.87376(19) -0.0908(5) 0.6656(2) 0.0722 1.0000 Uani .
F2 F 1.0227(2) -0.0151(5) 0.6224(3) 0.0797 1.0000 Uani .
F3 F 0.9403(2) -0.1895(5) 0.5956(2) 0.0772 1.0000 Uani .
F4 F 0.9561(3) 0.0834(6) 0.6929(4) 0.1284 1.0000 Uani .
F5 F 0.9052(3) 0.0397(6) 0.5815(3) 0.1084 1.0000 Uani .
F6 F 0.9916(2) -0.1469(6) 0.7058(2) 0.0923 1.0000 Uani .
F11 F 0.3782(2) 0.0090(4) 0.3036(2) 0.0673 1.0000 Uani .
F12 F 0.5284(2) 0.1775(4) 0.3302(2) 0.0769 1.0000 Uani .
F13 F 0.42549(18) 0.1937(4) 0.37093(19) 0.0552 1.0000 Uani .
F14 F 0.4809(3) -0.0080(5) 0.2624(2) 0.0833 1.0000 Uani .
F15 F 0.4197(2) 0.2023(5) 0.2554(2) 0.0816 1.0000 Uani .
F16 F 0.4866(2) -0.0140(4) 0.3784(2) 0.0613 1.0000 Uani .
H11 H 0.6946 0.4584 0.3255 0.0662 1.0000 Uiso R
H21 H 0.7350 0.3682 0.2316 0.0638 1.0000 Uiso R
H31 H 0.8517 0.2754 0.2511 0.0670 1.0000 Uiso R
H41 H 0.9219 0.2782 0.3624 0.0582 1.0000 Uiso R
H71 H 0.9852 0.2977 0.4752 0.0520 1.0000 Uiso R
H91 H 0.9707 0.4398 0.6671 0.0528 1.0000 Uiso R
H121 H 0.8895 0.5180 0.7279 0.0572 1.0000 Uiso R
H131 H 0.7970 0.5981 0.7796 0.0748 1.0000 Uiso R
H141 H 0.6882 0.6744 0.7089 0.0731 1.0000 Uiso R
H151 H 0.6698 0.6489 0.5910 0.0654 1.0000 Uiso R
H161 H 0.8002 0.2010 0.5622 0.0580 1.0000 Uiso R
H171 H 0.7461 -0.0049 0.5874 0.0590 1.0000 Uiso R
H181 H 0.6189 -0.0297 0.5485 0.0661 1.0000 Uiso R
H191 H 0.5565 0.1599 0.4879 0.0573 1.0000 Uiso R
H221 H 0.4997 0.3579 0.4378 0.0569 1.0000 Uiso R
H241 H 0.5322 0.7503 0.3671 0.0521 1.0000 Uiso R
H271 H 0.6194 0.9141 0.3612 0.0619 1.0000 Uiso R
H281 H 0.7127 1.0763 0.3676 0.0678 1.0000 Uiso R
H291 H 0.8296 1.0105 0.4239 0.0672 1.0000 Uiso R
H301 H 0.8478 0.7911 0.4767 0.0642 1.0000 Uiso R
H311 H 1.1426 0.3006 0.6746 0.0830 1.0000 Uiso R
H312 H 1.0860 0.4180 0.6850 0.0829 1.0000 Uiso R
H313 H 1.0688 0.2523 0.6909 0.0831 1.0000 Uiso R
H321 H 0.3507 0.6559 0.3095 0.0861 1.0000 Uiso R
H322 H 0.4085 0.7607 0.3531 0.0858 1.0000 Uiso R
H323 H 0.4250 0.6769 0.2884 0.0859 1.0000 Uiso R

loop_
_atom_site_aniso_label
_atom_site_aniso_U_11
_atom_site_aniso_U_22
_atom_site_aniso_U_33
_atom_site_aniso_U_23
_atom_site_aniso_U_13
_atom_site_aniso_U_12
Co1 0.0259(4) 0.0451(5) 0.0442(5) -0.0005(4) 0.0072(3) 0.0043(4)
N1 0.027(2) 0.050(3) 0.043(3) -0.002(2) 0.007(2) 0.008(2)
N2 0.031(2) 0.036(3) 0.043(3) -0.001(2) 0.013(2) 0.001(2)
N3 0.031(3) 0.052(3) 0.058(4) 0.001(3) 0.011(2) 0.010(2)
N4 0.026(2) 0.042(3) 0.051(3) -0.001(2) 0.011(2) -0.004(2)
N5 0.035(2) 0.038(3) 0.045(3) -0.003(2) 0.012(2) 0.000(2)
N6 0.028(3) 0.061(4) 0.045(3) -0.005(3) 0.013(2) 0.002(2)
C1 0.038(3) 0.070(5) 0.054(5) 0.000(4) 0.008(3) 0.008(3)
C2 0.052(4) 0.055(4) 0.046(4) -0.006(3) 0.000(3) 0.000(3)
C3 0.049(4) 0.056(4) 0.048(4) -0.010(3) 0.016(3) 0.004(3)
C4 0.037(3) 0.052(4) 0.053(4) 0.001(3) 0.012(3) 0.004(3)
C5 0.028(3) 0.036(3) 0.049(4) -0.004(3) 0.010(3) 0.001(2)
C6 0.028(3) 0.038(4) 0.050(4) 0.004(3) 0.016(3) 0.002(3)
C7 0.026(3) 0.041(4) 0.056(4) 0.004(3) 0.016(3) 0.006(3)
C8 0.025(3) 0.039(4) 0.055(4) 0.009(3) 0.007(3) 0.003(3)
C9 0.024(3) 0.053(4) 0.050(4) 0.006(3) 0.006(3) -0.005(3)
C10 0.034(3) 0.030(3) 0.046(4) -0.001(3) 0.010(3) 0.000(2)
C11 0.028(3) 0.043(4) 0.048(4) -0.004(3) 0.009(3) 0.004(3)
C12 0.035(3) 0.054(4) 0.047(4) -0.003(3) 0.010(3) -0.009(3)
C13 0.055(4) 0.076(5) 0.056(5) -0.014(4) 0.026(4) -0.021(4)
C14 0.051(4) 0.065(5) 0.059(5) -0.012(4) 0.020(4) 0.001(3)
C15 0.034(3) 0.058(4) 0.064(5) -0.002(4) 0.015(3) 0.011(3)
C16 0.037(3) 0.054(4) 0.052(4) 0.004(3) 0.005(3) 0.003(3)
C17 0.050(4) 0.046(4) 0.046(4) 0.002(3) 0.011(3) 0.009(3)
C18 0.053(4) 0.042(4) 0.064(5) 0.005(3) 0.023(3) -0.001(3)
C19 0.031(3) 0.045(4) 0.059(4) 0.002(3) 0.017(3) -0.001(3)
C20 0.039(3) 0.037(4) 0.048(4) -0.006(3) 0.015(3) 0.000(3)
C21 0.032(3) 0.047(4) 0.043(4) -0.003(3) 0.012(3) -0.002(3)
C22 0.029(3) 0.046(4) 0.061(4) -0.007(3) 0.013(3) -0.001(3)
C23 0.025(3) 0.052(4) 0.062(4) -0.009(3) 0.012(3) 0.003(3)
C24 0.036(3) 0.041(4) 0.048(4) -0.002(3) 0.008(3) 0.004(3)
C25 0.030(3) 0.036(4) 0.049(4) -0.003(3) 0.012(3) 0.001(3)
C26 0.035(3) 0.038(4) 0.044(4) 0.001(3) 0.012(3) 0.002(3)
C27 0.038(3) 0.056(4) 0.060(4) -0.002(3) 0.016(3) -0.003(3)
C28 0.064(4) 0.041(4) 0.059(4) -0.005(3) 0.023(4) -0.007(3)
C29 0.045(4) 0.051(4) 0.065(5) -0.008(4) 0.021(3) -0.018(3)
C30 0.030(3) 0.066(5) 0.059(4) -0.011(4) 0.017(3) -0.007(3)
C31 0.033(3) 0.068(5) 0.061(5) 0.012(4) 0.006(3) 0.010(3)
C32 0.035(3) 0.054(4) 0.079(5) 0.005(4) 0.002(3) 0.004(3)
O1 0.026(2) 0.070(3) 0.054(3) 0.008(2) 0.0071(19) 0.011(2)
O2 0.028(2) 0.045(3) 0.082(3) 0.004(2) 0.007(2) 0.0010(19)
P1 0.0368(9) 0.0502(11) 0.0629(12) -0.0038(9) 0.0130(8) 0.0060(8)
P2 0.0460(10) 0.0505(11) 0.0586(12) -0.0027(9) 0.0149(8) 0.0046(8)
F1 0.034(2) 0.085(3) 0.101(3) -0.002(3) 0.022(2) -0.0017(19)
F2 0.052(2) 0.077(3) 0.119(4) 0.009(3) 0.038(2) 0.003(2)
F3 0.062(3) 0.078(3) 0.093(3) -0.033(3) 0.020(2) -0.002(2)
F4 0.091(4) 0.104(4) 0.207(7) -0.085(4) 0.069(4) -0.023(3)
F5 0.078(3) 0.122(4) 0.127(5) 0.063(4) 0.027(3) 0.046(3)
F6 0.065(3) 0.149(5) 0.061(3) 0.026(3) 0.009(2) 0.026(3)
F11 0.052(2) 0.070(3) 0.074(3) -0.006(2) 0.000(2) -0.013(2)
F12 0.057(2) 0.073(3) 0.113(4) -0.007(3) 0.044(2) -0.011(2)
F13 0.047(2) 0.055(2) 0.067(3) -0.0086(19) 0.0175(18) 0.0014(18)
F14 0.097(3) 0.082(3) 0.078(3) -0.019(3) 0.033(3) 0.014(3)
F15 0.101(3) 0.079(3) 0.068(3) 0.024(2) 0.026(3) 0.025(3)
F16 0.049(2) 0.062(3) 0.070(3) 0.006(2) 0.0072(19) 0.0029(19)

loop_
_atom_type_symbol
_atom_type_scat_dispersion_real
_atom_type_scat_dispersion_imag
_atom_type_scat_Cromer_Mann_a1
_atom_type_scat_Cromer_Mann_b1
_atom_type_scat_Cromer_Mann_a2
_atom_type_scat_Cromer_Mann_b2
_atom_type_scat_Cromer_Mann_a3
_atom_type_scat_Cromer_Mann_b3
_atom_type_scat_Cromer_Mann_a4
_atom_type_scat_Cromer_Mann_b4
_atom_type_scat_Cromer_Mann_c
_atom_type_scat_source
C 0.0033 0.0016 2.3100 20.8439 1.0200 10.2075 1.5886 0.5687 0.8650 51.6512 0.2156 'International Tables Vol C 4.2.6.8 and 6.1.1.4'
H 0.0000 0.0000 0.4930 10.5109 0.3229 26.1257 0.1402 3.1424 0.0408 57.7998 0.0030 'International Tables Vol C 4.2.6.8 and 6.1.1.4'
Co 0.3494 0.9721 12.2841 4.2791 7.3409 0.2784 4.0034 13.5359 2.3488 71.1692 1.0118 'International Tables Vol C 4.2.6.8 and 6.1.1.4'
N 0.0061 0.0033 12.2126 0.0057 3.1322 9.8933 2.0125 28.9975 1.1663 0.5826 -11.5290 'International Tables Vol C 4.2.6.8 and 6.1.1.4'
O 0.0106 0.0060 3.0485 13.2771 2.2868 5.7011 1.5463 0.3239 0.8670 32.9089 0.2508 'International Tables Vol C 4.2.6.8 and 6.1.1.4'
P 0.1023 0.0942 6.4345 1.9067 4.1791 27.1570 1.7800 0.5260 1.4908 68.1645 1.1149 'International Tables Vol C 4.2.6.8 and 6.1.1.4'
F 0.0171 0.0103 3.5392 10.2825 2.6412 4.2944 1.5170 0.2615 1.0243 26.1476 0.2776 'International Tables Vol C 4.2.6.8 and 6.1.1.4'

loop_
_geom_angle_atom_site_label_1
_geom_angle_atom_site_label_2
_geom_angle_atom_site_label_3
_geom_angle
_geom_angle_publ_flag
N1 Co1 N2 80.01(19) yes
N1 Co1 N3 159.36(18) yes
N2 Co1 N3 79.41(19) yes
N1 Co1 N4 93.79(19) yes
N2 Co1 N4 94.49(18) yes
N3 Co1 N4 89.3(2) yes
N1 Co1 N5 98.35(19) yes
N2 Co1 N5 173.5(2) yes
N3 Co1 N5 102.28(19) yes
N4 Co1 N5 79.34(19) yes
N1 Co1 N6 92.14(19) yes
N2 Co1 N6 107.92(18) yes
N3 Co1 N6 92.7(2) yes
N4 Co1 N6 157.50(18) yes
N5 Co1 N6 78.33(19) yes
Co1 N1 C1 129.7(4) yes
Co1 N1 C5 113.1(4) yes
C1 N1 C5 117.2(5) yes
Co1 N2 C6 118.2(4) yes
Co1 N2 C10 120.3(4) yes
C6 N2 C10 120.6(5) yes
Co1 N3 C11 113.6(4) yes
Co1 N3 C15 127.0(4) yes
C11 N3 C15 118.7(5) yes
Co1 N4 C16 129.5(4) yes
Co1 N4 C20 112.5(4) yes
C16 N4 C20 118.0(5) yes
Co1 N5 C21 119.1(4) yes
Co1 N5 C25 120.6(4) yes
C21 N5 C25 120.2(5) yes
Co1 N6 C26 113.1(4) yes
Co1 N6 C30 129.4(4) yes
C26 N6 C30 117.5(5) yes
N1 C1 C2 124.9(6) yes
N1 C1 H11 116.4 no
C2 C1 H11 118.6 no
C1 C2 C3 117.7(6) yes
C1 C2 H21 122.0 no
C3 C2 H21 120.3 no
C2 C3 C4 118.7(6) yes
C2 C3 H31 120.3 no
C4 C3 H31 121.1 no
C3 C4 C5 120.4(6) yes
C3 C4 H41 120.2 no
C5 C4 H41 119.4 no
C4 C5 N1 121.0(5) yes
C4 C5 C6 125.0(5) yes
N1 C5 C6 114.0(5) yes
C5 C6 N2 114.2(5) yes
C5 C6 C7 126.3(5) yes
N2 C6 C7 119.5(5) yes
C6 C7 C8 119.0(5) yes
C6 C7 H71 119.8 no
C8 C7 H71 121.2 no
C7 C8 C9 121.2(5) yes
C7 C8 O1 115.4(5) yes
C9 C8 O1 123.3(6) yes
C8 C9 C10 116.1(6) yes
C8 C9 H91 122.6 no
C10 C9 H91 121.3 no
C9 C10 N2 123.4(5) yes
C9 C10 C11 123.6(6) yes
N2 C10 C11 113.0(5) yes
C10 C11 N3 113.1(5) yes
C10 C11 C12 124.7(5) yes
N3 C11 C12 122.1(5) yes
C11 C12 C13 118.4(6) yes
C11 C12 H121 121.3 no
C13 C12 H121 120.3 no
C12 C13 C14 119.7(6) yes
C12 C13 H131 120.1 no
C14 C13 H131 120.2 no
C13 C14 C15 118.7(6) yes
C13 C14 H141 120.9 no
C15 C14 H141 120.4 no
C14 C15 N3 122.3(6) yes
C14 C15 H151 119.0 no
N3 C15 H151 118.7 no
N4 C16 C17 123.7(6) yes
N4 C16 H161 117.4 no
C17 C16 H161 118.8 no
C16 C17 C18 119.0(6) yes
C16 C17 H171 120.3 no
C18 C17 H171 120.7 no
C17 C18 C19 116.9(6) yes
C17 C18 H181 121.9 no
C19 C18 H181 121.3 no
C18 C19 C20 121.4(6) yes
C18 C19 H191 118.8 no
C20 C19 H191 119.9 no
N4 C20 C19 121.0(6) yes
N4 C20 C21 114.2(5) yes
C19 C20 C21 124.8(5) yes
C20 C21 N5 114.9(5) yes
C20 C21 C22 124.6(6) yes
N5 C21 C22 120.5(6) yes
C21 C22 C23 119.3(6) yes
C21 C22 H221 120.5 no
C23 C22 H221 120.2 no
C22 C23 C24 120.5(5) yes
C22 C23 O2 114.6(5) yes
C24 C23 O2 124.8(6) yes
C23 C24 C25 117.8(6) yes
C23 C24 H241 121.2 no
C25 C24 H241 121.0 no
C24 C25 N5 121.6(5) yes
C24 C25 C26 124.1(5) yes
N5 C25 C26 114.3(5) yes
C25 C26 N6 113.5(5) yes
C25 C26 C27 124.6(5) yes
N6 C26 C27 122.0(5) yes
C26 C27 C28 118.8(6) yes
C26 C27 H271 120.6 no
C28 C27 H271 120.6 no
C27 C28 C29 119.6(6) yes
C27 C28 H281 119.2 no
C29 C28 H281 121.2 no
C28 C29 C30 119.0(6) yes
C28 C29 H291 120.8 no
C30 C29 H291 120.1 no
C29 C30 N6 123.1(6) yes
C29 C30 H301 118.4 no
N6 C30 H301 118.5 no
O1 C31 H311 109.4 no
O1 C31 H312 107.9 no
H311 C31 H312 109.7 no
O1 C31 H313 109.3 no
H311 C31 H313 109.2 no
H312 C31 H313 111.3 no
O2 C32 H321 110.0 no
O2 C32 H322 109.1 no
H321 C32 H322 109.7 no
O2 C32 H323 109.2 no
H321 C32 H323 109.2 no
H322 C32 H323 109.6 no
C31 O1 C8 118.2(5) yes
C32 O2 C23 117.7(5) yes
F1 P1 F2 178.9(3) yes
F1 P1 F3 90.3(2) yes
F2 P1 F3 89.6(2) yes
F1 P1 F4 89.5(3) yes
F2 P1 F4 90.5(3) yes
F3 P1 F4 178.6(3) yes
F1 P1 F5 90.0(3) yes
F2 P1 F5 91.1(3) yes
F3 P1 F5 91.0(3) yes
F4 P1 F5 90.4(4) yes
F1 P1 F6 90.3(3) yes
F2 P1 F6 88.6(2) yes
F3 P1 F6 88.3(3) yes
F4 P1 F6 90.3(3) yes
F5 P1 F6 179.2(3) yes
F11 P2 F12 178.4(3) yes
F11 P2 F13 89.0(2) yes
F12 P2 F13 89.8(2) yes
F11 P2 F14 91.1(2) yes
F12 P2 F14 90.1(2) yes
F13 P2 F14 178.9(3) yes
F11 P2 F15 90.4(2) yes
F12 P2 F15 90.8(3) yes
F13 P2 F15 89.7(2) yes
F14 P2 F15 91.4(3) yes
F11 P2 F16 90.1(2) yes
F12 P2 F16 88.8(2) yes
F13 P2 F16 88.7(2) yes
F14 P2 F16 90.2(2) yes
F15 P2 F16 178.3(2) yes

loop_
_geom_bond_atom_site_label_1
_geom_bond_atom_site_label_2
_geom_bond_distance
_geom_bond_publ_flag
Co1 N1 2.073(5) yes
Co1 N2 1.924(5) yes
Co1 N3 2.068(5) yes
Co1 N4 2.135(5) yes
Co1 N5 1.948(5) yes
Co1 N6 2.138(5) yes
N1 C1 1.326(8) yes
N1 C5 1.371(7) yes
N2 C6 1.366(7) yes
N2 C10 1.329(7) yes
N3 C11 1.367(7) yes
N3 C15 1.340(7) yes
N4 C16 1.338(8) yes
N4 C20 1.368(7) yes
N5 C21 1.349(7) yes
N5 C25 1.342(7) yes
N6 C26 1.378(7) yes
N6 C30 1.349(7) yes
C1 C2 1.370(9) yes
C1 H11 0.925 no
C2 C3 1.397(8) yes
C2 H21 0.932 no
C3 C4 1.367(9) yes
C3 H31 0.921 no
C4 C5 1.384(8) yes
C4 H41 0.926 no
C5 C6 1.453(8) yes
C6 C7 1.388(7) yes
C7 C8 1.386(8) yes
C7 H71 0.928 no
C8 C9 1.400(8) yes
C8 O1 1.358(6) yes
C9 C10 1.380(7) yes
C9 H91 0.944 no
C10 C11 1.498(8) yes
C11 C12 1.362(8) yes
C12 C13 1.387(9) yes
C12 H121 0.939 no
C13 C14 1.396(10) yes
C13 H131 0.934 no
C14 C15 1.361(9) yes
C14 H141 0.921 no
C15 H151 0.941 no
C16 C17 1.362(9) yes
C16 H161 0.934 no
C17 C18 1.411(9) yes
C17 H171 0.937 no
C18 C19 1.388(9) yes
C18 H181 0.932 no
C19 C20 1.365(8) yes
C19 H191 0.923 no
C20 C21 1.482(8) yes
C21 C22 1.384(8) yes
C22 C23 1.381(9) yes
C22 H221 0.938 no
C23 C24 1.374(8) yes
C23 O2 1.362(6) yes
C24 C25 1.400(7) yes
C24 H241 0.934 no
C25 C26 1.484(8) yes
C26 C27 1.378(8) yes
C27 C28 1.393(8) yes
C27 H271 0.916 no
C28 C29 1.376(9) yes
C28 H281 0.928 no
C29 C30 1.375(9) yes
C29 H291 0.938 no
C30 H301 0.940 no
C31 O1 1.429(7) yes
C31 H311 0.962 no
C31 H312 0.969 no
C31 H313 0.961 no
C32 O2 1.442(8) yes
C32 H321 0.958 no
C32 H322 0.974 no
C32 H323 0.963 no
P1 F1 1.599(4) yes
P1 F2 1.599(4) yes
P1 F3 1.582(4) yes
P1 F4 1.584(5) yes
P1 F5 1.566(5) yes
P1 F6 1.597(5) yes
P2 F11 1.595(4) yes
P2 F12 1.604(4) yes
P2 F13 1.608(4) yes
P2 F14 1.585(4) yes
P2 F15 1.591(4) yes
P2 F16 1.611(4) yes
